data_1544609
loop_
_publ_author_name
'Komatsu, K.'
'Kuribayashi, T.'
'Kudoh, Y.'

_publ_section_title
;
 Effect of temperature and pressure on the crystal structure of topaz,
 Al2SiO4(OH,F)2 : Sample Pax05 at 5.1 GPa, room temperature
;
_journal_name_full 'Journal of Mineralogical and Petrological Sciences'
_journal_page_first 167
_journal_page_last 180
_journal_volume 98
_journal_year 2003
_chemical_formula_sum 'Al2.01 F1.57 H0.43 O4.43 Si'
_chemical_name_common 'natural topaz Pax05 at 5.1 GPa'
_chemical_name_mineral 'topaz Al2.01Si1.00O4F1.57(OH)0.43 Pax05 at 5.1 GPa'
_space_group_IT_number 62
_space_group_name_H-M_alt 'P b n m'
_symmetry_space_group_name_Hall '-P 2c 2ab'
_symmetry_space_group_name_H-M 'P b n m'
_cell_angle_alpha 90
_cell_angle_beta 90
_cell_angle_gamma 90
_cell_formula_units_Z 4
_cell_length_a 4.6047(10)
_cell_length_b 8.7423(25)
_cell_length_c 8.2932(11)
_cell_volume 333.85(13)
_diffrn_ambient_pressure 5.1E+6
_diffrn_ambient_temperature 298.15
_cod_data_source_file topaz-5.1GPa_Pax05.cif
_cod_data_source_block topaz_Pax05@5.1GPa
_cod_depositor_comments
;I added _diffrn_ambient_pressure, temperature tags to make measured
 pressure and temperature condition apparent.
;
_cod_original_formula_sum 'Al2.01 Si1.00 O4.43 F1.57 H0.43'
_cod_database_code 1544609

loop_
_space_group_symop_operation_xyz
'x, y, z'
'-x, -y, -z'
'x+1/2, -y+1/2, -z'
'-x+1/2, y+1/2, z'
'-x, -y, z+1/2'
'x, y, -z+1/2'
'-x+1/2, y+1/2, -z+1/2'
'x+1/2, -y+1/2, z+1/2'

loop_
_atom_site_label
_atom_site_occupancy
_atom_site_fract_x
_atom_site_fract_y
_atom_site_fract_z
_atom_site_adp_type
_atom_site_U_iso_or_equiv
_atom_site_type_symbol
Al 1.0 0.90377(15) 0.13116(28) 0.08196(16) Uiso 0.005710 Al
Si 1.0 0.59945(42) 0.06005(29) 0.750000 Uiso 0.005430 Si
O1 1.0 0.70937(111) 0.02983(101) 0.250000 Uiso 0.008650 O
O2 1.0 0.04748(102) 0.25579(104) 0.250000 Uiso 0.008300 O
O3 1.0 0.21561(75) 0.99287(67) 0.09134(37) Uiso 0.007060 O
F 1.0 0.59389(61) 0.25179(53) 0.06063(31) Uiso 0.008250 F
